data_4306731
loop_
_publ_author_name
'Zhiming Duan'
'Yan Zhang'
'Bin Zhang'
'Daoben Zhu'

_publ_section_title
;
Co(C2O4)(HO(CH2)3OH): An Antiferromagnetic Neutral Zigzag Chain Compound
Showing Long-Range Ordering of Spin Canting
;
_journal_name_full 'Inorganic Chemistry'
_journal_page_first 9152
_journal_page_last 9154
_journal_paper_doi 10.1021/ic801544r
_journal_volume 47
_journal_year 2008
_chemical_formula_sum 'C5 H8 Co O6'
_chemical_formula_weight 223.04
_chemical_name_systematic
; 
 ? 
;
_space_group_IT_number 15
_symmetry_cell_setting monoclinic
_symmetry_space_group_name_Hall '-C 2yc'
_symmetry_space_group_name_H-M 'C 1 2/c 1'
_atom_sites_solution_hydrogens geom
_atom_sites_solution_primary direct
_atom_sites_solution_secondary difmap
_audit_creation_method SHELXL-97
_cell_angle_alpha 90.00
_cell_angle_beta 129.352(4)
_cell_angle_gamma 90.00
_cell_formula_units_Z 4
_cell_length_a 13.1809(6)
_cell_length_b 7.8494(5)
_cell_length_c 9.4366(5)
_cell_measurement_reflns_used 6432
_cell_measurement_temperature 293(2)
_cell_measurement_theta_max 27.46
_cell_measurement_theta_min 4.00
_cell_volume 754.96(8)
_computing_cell_refinement 'HKL Scalepack (Otwinowski & Minor, 1997)'
_computing_data_collection 'KappaCCD (Nonius B. V., 1998)'
_computing_data_reduction 'HKL Denzo (Otwinowski & Minor, 1997) & maXus (Mackay et al., 1998)'
_computing_molecular_graphics 'Bruker SHELXTL V5.1 (Sheldrick, 1998)'
_computing_publication_material 'SHELXL-97 (Sheldrick, 1997)'
_computing_structure_refinement 'SHELXL-97 (Sheldrick, 1997)'
_computing_structure_solution 'SHELXS-97 (Sheldrick, 1997)'
_diffrn_ambient_temperature 293(2)
_diffrn_detector_area_resol_mean 9
_diffrn_measured_fraction_theta_full 0.998
_diffrn_measured_fraction_theta_max 0.998
_diffrn_measurement_device_type 'NONIUS KappaCCD'
_diffrn_measurement_method CCD
_diffrn_radiation_monochromator graphite
_diffrn_radiation_source 'fine-focus sealed tube'
_diffrn_radiation_type MoK\a
_diffrn_radiation_wavelength 0.71073
_diffrn_reflns_av_R_equivalents 0.0444
_diffrn_reflns_av_sigmaI/netI 0.0353
_diffrn_reflns_limit_h_max 17
_diffrn_reflns_limit_h_min -16
_diffrn_reflns_limit_k_max 10
_diffrn_reflns_limit_k_min -10
_diffrn_reflns_limit_l_max 12
_diffrn_reflns_limit_l_min -11
_diffrn_reflns_number 6432
_diffrn_reflns_theta_full 27.46
_diffrn_reflns_theta_max 27.46
_diffrn_reflns_theta_min 4.00
_exptl_absorpt_coefficient_mu 2.261
_exptl_absorpt_correction_T_max 0.715
_exptl_absorpt_correction_T_min 0.658
_exptl_absorpt_correction_type multi-scan
_exptl_absorpt_process_details
;
multi-scan from symmetry-related measurements 
 Sortav (Blessing 1995, 1997)
;
_exptl_crystal_colour purple
_exptl_crystal_density_diffrn 1.962
_exptl_crystal_density_method 'not measured'
_exptl_crystal_description block
_exptl_crystal_F_000 452
_exptl_crystal_size_max 0.17
_exptl_crystal_size_mid 0.15
_exptl_crystal_size_min 0.12
_refine_diff_density_max 0.391
_refine_diff_density_min -0.338
_refine_diff_density_rms 0.080
_refine_ls_extinction_coef 0.0015(15)
_refine_ls_extinction_expression Fc^*^=kFc[1+0.001xFc^2^\l^3^/sin(2\q)]^-1/4^
_refine_ls_extinction_method SHELXL
_refine_ls_goodness_of_fit_ref 1.082
_refine_ls_hydrogen_treatment mixed
_refine_ls_matrix_type full
_refine_ls_number_parameters 65
_refine_ls_number_reflns 861
_refine_ls_number_restraints 1
_refine_ls_restrained_S_all 1.082
_refine_ls_R_factor_all 0.0457
_refine_ls_R_factor_gt 0.0322
_refine_ls_shift/su_max 0.000
_refine_ls_shift/su_mean 0.000
_refine_ls_structure_factor_coef Fsqd
_refine_ls_weighting_details 'calc w=1/[\s^2^(Fo^2^)+(0.0575P)^2^+0.0000P] where P=(Fo^2^+2Fc^2^)/3'
_refine_ls_weighting_scheme calc
_refine_ls_wR_factor_gt 0.0879
_refine_ls_wR_factor_ref 0.0923
_reflns_number_gt 697
_reflns_number_total 861
_reflns_threshold_expression >2sigma(I)
_cod_data_source_file ic801544r_si_002.cif
_cod_data_source_block CCDC-694325
_cod_depositor_comments
;
The following automatic conversions were performed:
'_symmetry_cell_setting' value 'Monoclinic' changed to 'monoclinic'
according to '/home/saulius/struct/CIF-dictionaries/cif_core.dic'
dictionary named 'cif_core.dic' version 2.4.1 from 2010-06-29.

Automatic conversion script
Id: cif_fix_enum 1527 2010-12-29 10:47:43Z saulius 
;
_cod_original_cell_volume 754.96(7)
_cod_original_sg_symbol_H-M 'C 2/c'
_cod_database_code 4306731

loop_
_symmetry_equiv_pos_as_xyz
'x, y, z'
'-x, y, -z+1/2'
'x+1/2, y+1/2, z'
'-x+1/2, y+1/2, -z+1/2'
'-x, -y, -z'
'x, -y, z-1/2'
'-x+1/2, -y+1/2, -z'
'x+1/2, -y+1/2, z-1/2'

loop_
_atom_site_label
_atom_site_type_symbol
_atom_site_fract_x
_atom_site_fract_y
_atom_site_fract_z
_atom_site_U_iso_or_equiv
_atom_site_adp_type
_atom_site_occupancy
_atom_site_symmetry_multiplicity
_atom_site_calc_flag
_atom_site_refinement_flags
_atom_site_disorder_assembly
_atom_site_disorder_group
Co1 Co 0.0000 0.17921(6) 0.2500 0.0294(3) Uani 1 2 d S . .
O1 O 0.11817(18) -0.0045(3) 0.7381(2) 0.0352(5) Uani 1 1 d . . .
O2 O 0.11698(18) 0.1367(2) 0.5307(2) 0.0337(5) Uani 1 1 d . . .
O3 O 0.1197(2) 0.3667(3) 0.2746(3) 0.0429(5) Uani 1 1 d D . .
C1 C 0.0682(3) 0.0381(3) 0.5789(4) 0.0296(6) Uani 1 1 d . . .
C2 C 0.1086(4) 0.5506(4) 0.2782(6) 0.0591(10) Uani 1 1 d . . .
C3 C 0.0377(7) 0.6028(9) 0.3336(10) 0.0554(17) Uani 0.50 1 d P . .
H3 H 0.1963(19) 0.337(3) 0.327(4) 0.028(8) Uiso 1 1 d D . .

loop_
_atom_site_aniso_label
_atom_site_aniso_U_11
_atom_site_aniso_U_22
_atom_site_aniso_U_33
_atom_site_aniso_U_23
_atom_site_aniso_U_13
_atom_site_aniso_U_12
Co1 0.0283(4) 0.0304(4) 0.0303(3) 0.000 0.0190(3) 0.000
O1 0.0332(11) 0.0401(12) 0.0283(10) 0.0003(8) 0.0176(9) -0.0051(9)
O2 0.0290(10) 0.0388(11) 0.0330(10) -0.0002(8) 0.0195(9) -0.0048(8)
O3 0.0319(12) 0.0358(12) 0.0596(14) 0.0059(10) 0.0284(11) -0.0001(9)
C1 0.0295(14) 0.0269(14) 0.0347(15) -0.0027(11) 0.0214(13) 0.0005(11)
C2 0.054(2) 0.0325(18) 0.091(3) 0.0093(17) 0.046(2) 0.0032(16)
C3 0.059(5) 0.040(4) 0.077(4) -0.020(3) 0.047(4) -0.014(3)

loop_
_atom_type_symbol
_atom_type_description
_atom_type_scat_dispersion_real
_atom_type_scat_dispersion_imag
_atom_type_scat_source
C C 0.0033 0.0016 'International Tables Vol C Tables 4.2.6.8 and 6.1.1.4'
H H 0.0000 0.0000 'International Tables Vol C Tables 4.2.6.8 and 6.1.1.4'
O O 0.0106 0.0060 'International Tables Vol C Tables 4.2.6.8 and 6.1.1.4'
Co Co 0.3494 0.9721 'International Tables Vol C Tables 4.2.6.8 and 6.1.1.4'

loop_
_geom_angle_atom_site_label_1
_geom_angle_atom_site_label_2
_geom_angle_atom_site_label_3
_geom_angle
_geom_angle_site_symmetry_1
_geom_angle_site_symmetry_3
_geom_angle_publ_flag
O3 Co1 O3 88.86(12) . 2 ?
O3 Co1 O2 98.89(8) . 2 ?
O3 Co1 O2 94.27(8) 2 2 ?
O3 Co1 O2 94.27(8) . . ?
O3 Co1 O2 98.89(8) 2 . ?
O2 Co1 O2 161.55(11) 2 . ?
O3 Co1 O1 86.12(9) . 6 ?
O3 Co1 O1 170.71(8) 2 6 ?
O2 Co1 O1 78.82(7) 2 6 ?
O2 Co1 O1 89.28(7) . 6 ?
O3 Co1 O1 170.71(8) . 5_556 ?
O3 Co1 O1 86.12(9) 2 5_556 ?
O2 Co1 O1 89.28(7) 2 5_556 ?
O2 Co1 O1 78.82(7) . 5_556 ?
O1 Co1 O1 99.87(11) 6 5_556 ?
C1 O1 Co1 113.06(17) . 5_556 ?
C1 O2 Co1 114.97(17) . . ?
C2 O3 Co1 129.10(19) . . ?
C2 O3 H3 111.7(19) . . ?
Co1 O3 H3 115.0(19) . . ?
O1 C1 O2 126.9(2) . . ?
O1 C1 C1 117.3(3) . 5_556 ?
O2 C1 C1 115.8(3) . 5_556 ?
C3 C2 O3 113.8(4) . . ?
C3 C2 C3 48.5(6) . 2 ?
O3 C2 C3 110.2(4) . 2 ?
C3 C3 C2 72.8(6) 2 . ?
C3 C3 C2 58.7(6) 2 2 ?
C2 C3 C2 120.5(5) . 2 ?

loop_
_geom_bond_atom_site_label_1
_geom_bond_atom_site_label_2
_geom_bond_distance
_geom_bond_site_symmetry_2
_geom_bond_publ_flag
Co1 O3 2.060(2) . ?
Co1 O3 2.060(2) 2 ?
Co1 O2 2.0796(18) 2 ?
Co1 O2 2.0796(18) . ?
Co1 O1 2.1312(19) 6 ?
Co1 O1 2.1312(19) 5_556 ?
O1 C1 1.244(3) . ?
O1 Co1 2.1312(19) 5_556 ?
O2 C1 1.261(3) . ?
O3 C2 1.453(4) . ?
O3 H3 0.828(18) . ?
C1 C1 1.554(5) 5_556 ?
C2 C3 1.391(7) . ?
C2 C3 1.556(8) 2 ?
C3 C3 1.220(15) 2 ?
C3 C2 1.556(8) 2 ?
